data_7030349
loop_
_publ_author_name
'Degtyarenko, Anna S.'
'Handke, Marcel'
'Kr\"amer, Karl W'
'Liu, Shi-Xia'
'Decurtins, Silvio'
'Rusanov, Eduard B.'
'Thompson, Laurence K.'
'Krautscheid, Harald'
'Domasevitch, Konstantin V.'

_publ_section_title
;
 Mixed-ligand hydroxocopper(ii)/pyridazine clusters embedded into 3D
 framework lattices.
;
_journal_issue 22
_journal_name_full 'Dalton transactions (Cambridge, England : 2003)'
_journal_page_first 8530
_journal_page_last 8542
_journal_paper_doi 10.1039/c4dt00174e
_journal_volume 43
_journal_year 2014
_chemical_formula_moiety 'C68 H62 Cu5 N8 O24, 6(H2 O)'
_chemical_formula_sum 'C68 H74 Cu5 N8 O30'
_chemical_formula_weight 1801.05
_chemical_name_systematic
;
Poly[bis-[\m~4~-[1,3-bis(pyridazin-4-yl)adamantane-\k^4^N1:N2:N3:N4)]]-
tetrakis-[\m~2~-(5-hydroxy-1,3-benzenedicarboxylato)]-di(\m~2~-hydroxido)-
diaquapentacopper(II)] hexahydrate
;
_space_group_IT_number 14
_space_group_name_Hall '-P 2ybc'
_symmetry_cell_setting monoclinic
_symmetry_Int_Tables_number 14
_symmetry_space_group_name_Hall '-P 2ybc'
_symmetry_space_group_name_H-M 'P 1 21/c 1'
_atom_sites_solution_hydrogens geom
_atom_sites_solution_primary direct
_atom_sites_solution_secondary difmap
_audit_creation_method SHELXL-97
_cell_angle_alpha 90.00
_cell_angle_beta 104.829(2)
_cell_angle_gamma 90.00
_cell_formula_units_Z 2
_cell_length_a 10.0552(5)
_cell_length_b 18.7840(8)
_cell_length_c 19.1757(9)
_cell_measurement_reflns_used 31226
_cell_measurement_temperature 173(2)
_cell_measurement_theta_max 27.48
_cell_measurement_theta_min 2.62
_cell_volume 3501.2(3)
_computing_cell_refinement 'SAINT (Bruker, 2008)'
_computing_data_collection 'APEX2 (Bruker, 2008)'
_computing_data_reduction 'SAINT (Bruker, 2008)'
_computing_molecular_graphics 'Diamond 2.1e (Brandenburg, 1999)'
_computing_publication_material 'WinGX 1.70.01 (Farrugia, 1999)'
_computing_structure_refinement 'SHELXL-97 (Sheldrick, 2008)'
_computing_structure_solution 'SHELXS-97 (Sheldrick, 2008)'
_diffrn_ambient_temperature 173(2)
_diffrn_measured_fraction_theta_full 0.999
_diffrn_measured_fraction_theta_max 0.999
_diffrn_measurement_device_type 'Bruker APEX2 area-detector diffractometer'
_diffrn_measurement_method '\w scans'
_diffrn_radiation_monochromator graphite
_diffrn_radiation_source 'fine-focus sealed tube'
_diffrn_radiation_type MoK\a
_diffrn_radiation_wavelength 0.71073
_diffrn_reflns_av_R_equivalents 0.0882
_diffrn_reflns_av_sigmaI/netI 0.0982
_diffrn_reflns_limit_h_max 13
_diffrn_reflns_limit_h_min -12
_diffrn_reflns_limit_k_max 23
_diffrn_reflns_limit_k_min -24
_diffrn_reflns_limit_l_max 24
_diffrn_reflns_limit_l_min -24
_diffrn_reflns_number 31226
_diffrn_reflns_theta_full 27.48
_diffrn_reflns_theta_max 27.48
_diffrn_reflns_theta_min 2.62
_diffrn_standards_decay_% 0
_exptl_absorpt_coefficient_mu 1.591
_exptl_absorpt_correction_T_max 0.8320
_exptl_absorpt_correction_T_min 0.6917
_exptl_absorpt_correction_type numerical
_exptl_absorpt_process_details 'face indexed (SADABS; Bruker, 2008)'
_exptl_crystal_colour green-blue
_exptl_crystal_density_diffrn 1.708
_exptl_crystal_density_method 'not measured'
_exptl_crystal_description prism
_exptl_crystal_F_000 1846
_exptl_crystal_size_max 0.25
_exptl_crystal_size_mid 0.14
_exptl_crystal_size_min 0.12
_refine_diff_density_max 0.474
_refine_diff_density_min -0.534
_refine_diff_density_rms 0.104
_refine_ls_extinction_method none
_refine_ls_goodness_of_fit_ref 1.010
_refine_ls_hydrogen_treatment constr
_refine_ls_matrix_type full
_refine_ls_number_parameters 502
_refine_ls_number_reflns 8020
_refine_ls_number_restraints 0
_refine_ls_restrained_S_all 1.010
_refine_ls_R_factor_all 0.0941
_refine_ls_R_factor_gt 0.0471
_refine_ls_shift/su_max 0.000
_refine_ls_shift/su_mean 0.000
_refine_ls_structure_factor_coef Fsqd
_refine_ls_weighting_details 'calc w=1/[\s^2^(Fo^2^)+(0.0308P)^2^+0.0000P] where P=(Fo^2^+2Fc^2^)/3'
_refine_ls_weighting_scheme calc
_refine_ls_wR_factor_gt 0.0887
_refine_ls_wR_factor_ref 0.1045
_reflns_number_gt 5132
_reflns_number_total 8020
_reflns_threshold_expression >2sigma(I)
_cod_data_source_file c4dt00174e2.cif
_cod_data_source_block (5)
_cod_depositor_comments
;Adding full bibliography for 7030344--7030349.cif.

The following automatic conversions were performed:

data name '_iucr_refine_instruction_details' was replaced with
'_iucr_refine_instructions_details' as specified in the replacement
file 'data/replacement-values/replacement_tags.lst'.

Automatic conversion script
Id: cif_correct_tags 9268 2022-04-12 08:56:07Z antanas 
;
_cod_original_sg_symbol_H-M 'P 21/c'
_cod_database_code 7030349

loop_
_symmetry_equiv_pos_as_xyz
'x, y, z'
'-x, y+1/2, -z+1/2'
'-x, -y, -z'
'x, -y-1/2, z-1/2'

loop_
_atom_site_label
_atom_site_type_symbol
_atom_site_fract_x
_atom_site_fract_y
_atom_site_fract_z
_atom_site_U_iso_or_equiv
_atom_site_adp_type
_atom_site_occupancy
_atom_site_symmetry_multiplicity
_atom_site_calc_flag
_atom_site_refinement_flags
Cu1 Cu 0.5000 0.0000 0.5000 0.01822(15) Uani 1 2 d S
Cu2 Cu 0.21873(5) 0.08099(2) 0.43059(2) 0.02391(13) Uani 1 1 d .
Cu3 Cu 0.05983(4) 0.10230(2) 0.25926(2) 0.01637(11) Uani 1 1 d .
O1 O 0.3257(2) -0.00139(11) 0.43162(13) 0.0241(6) Uani 1 1 d .
H1H H 0.2795 -0.0398 0.4261 0.036 Uiso 1 1 d R
O2 O 0.0450(3) 0.03238(12) 0.37806(14) 0.0326(7) Uani 1 1 d .
H1W H 0.0341 -0.0092 0.3600 0.049 Uiso 1 1 d R
H2W H -0.0318 0.0466 0.3838 0.049 Uiso 1 1 d R
O3 O 0.1177(3) 0.16852(12) 0.43058(13) 0.0256(6) Uani 1 1 d .
O4 O 0.0640(3) 0.19148(12) 0.31173(13) 0.0263(6) Uani 1 1 d .
O5 O -0.0418(3) 0.43591(13) 0.22390(14) 0.0336(7) Uani 1 1 d .
O6 O -0.0437(3) 0.52145(12) 0.30425(13) 0.0257(6) Uani 1 1 d .
O7 O 0.0879(3) 0.40936(13) 0.54313(14) 0.0399(8) Uani 1 1 d .
H1O H 0.1092 0.3779 0.5759 0.060 Uiso 1 1 d R
O8 O -0.1369(3) 0.10740(14) 0.23472(14) 0.0287(6) Uani 1 1 d .
O9 O -0.2008(3) 0.09745(15) 0.33722(15) 0.0357(7) Uani 1 1 d .
O10 O -0.7417(2) 0.10886(12) 0.26777(13) 0.0227(6) Uani 1 1 d .
O11 O -0.8416(3) 0.16752(13) 0.16774(13) 0.0267(6) Uani 1 1 d .
O12 O -0.4623(3) 0.29050(14) 0.09474(15) 0.0397(8) Uani 1 1 d .
H2O H -0.3834 0.3100 0.1040 0.060 Uiso 1 1 d R
N1 N 0.5205(3) 0.10246(14) 0.45529(16) 0.0216(7) Uani 1 1 d .
N2 N 0.4039(3) 0.13957(14) 0.43274(16) 0.0220(7) Uani 1 1 d .
N3 N 0.2643(3) 0.41901(15) 0.05066(16) 0.0247(7) Uani 1 1 d .
N4 N 0.3883(3) 0.44646(15) 0.07985(15) 0.0219(7) Uani 1 1 d .
C1 C 0.6375(4) 0.13259(19) 0.4528(2) 0.0251(9) Uani 1 1 d .
H1 H 0.7172 0.1054 0.4664 0.030 Uiso 1 1 calc R
C2 C 0.6497(4) 0.2028(2) 0.43106(19) 0.0264(9) Uani 1 1 d .
H2 H 0.7350 0.2219 0.4308 0.032 Uiso 1 1 calc R
C3 C 0.5314(4) 0.24282(18) 0.41003(18) 0.0206(8) Uani 1 1 d .
C4 C 0.4104(4) 0.20620(18) 0.41103(19) 0.0244(9) Uani 1 1 d .
H4 H 0.3277 0.2307 0.3952 0.029 Uiso 1 1 calc R
C5 C 0.1984(4) 0.3876(2) 0.0941(2) 0.0287(9) Uani 1 1 d .
H5 H 0.1118 0.3685 0.0739 0.034 Uiso 1 1 calc R
C6 C 0.2518(4) 0.3819(2) 0.1682(2) 0.0301(10) Uani 1 1 d .
H6 H 0.2010 0.3605 0.1967 0.036 Uiso 1 1 calc R
C7 C 0.3813(4) 0.40843(17) 0.19887(19) 0.0194(8) Uani 1 1 d .
C8 C 0.4446(4) 0.44147(18) 0.14994(19) 0.0222(8) Uani 1 1 d .
H8 H 0.5315 0.4610 0.1680 0.027 Uiso 1 1 calc R
C9 C 0.5268(4) 0.32021(18) 0.38663(18) 0.0197(8) Uani 1 1 d .
C10 C 0.4600(4) 0.32536(17) 0.30475(17) 0.0187(8) Uani 1 1 d .
H10A H 0.3686 0.3048 0.2940 0.022 Uiso 1 1 calc R
H10B H 0.5143 0.2983 0.2789 0.022 Uiso 1 1 calc R
C11 C 0.4503(4) 0.40424(17) 0.27883(19) 0.0212(8) Uani 1 1 d .
C12 C 0.3624(4) 0.44557(19) 0.32090(19) 0.0262(9) Uani 1 1 d .
H12A H 0.3545 0.4949 0.3055 0.031 Uiso 1 1 calc R
H12B H 0.2707 0.4254 0.3104 0.031 Uiso 1 1 calc R
C13 C 0.4278(4) 0.44175(19) 0.4014(2) 0.0318(10) Uani 1 1 d .
H13 H 0.3715 0.4688 0.4269 0.038 Uiso 1 1 calc R
C14 C 0.4368(4) 0.36378(18) 0.4269(2) 0.0279(9) Uani 1 1 d .
H14A H 0.3452 0.3434 0.4171 0.033 Uiso 1 1 calc R
H14B H 0.4773 0.3617 0.4786 0.033 Uiso 1 1 calc R
C15 C 0.6699(4) 0.35407(18) 0.4030(2) 0.0267(9) Uani 1 1 d .
H15A H 0.7271 0.3281 0.3780 0.032 Uiso 1 1 calc R
H15B H 0.7126 0.3513 0.4544 0.032 Uiso 1 1 calc R
C16 C 0.6596(4) 0.43229(19) 0.3789(2) 0.0275(9) Uani 1 1 d .
H16 H 0.7522 0.4528 0.3899 0.033 Uiso 1 1 calc R
C17 C 0.5967(4) 0.43609(19) 0.29795(19) 0.0245(9) Uani 1 1 d .
H17A H 0.6538 0.4099 0.2730 0.029 Uiso 1 1 calc R
H17B H 0.5928 0.4853 0.2822 0.029 Uiso 1 1 calc R
C18 C 0.5733(5) 0.4738(2) 0.4188(2) 0.0356(11) Uani 1 1 d .
H18A H 0.5686 0.5233 0.4041 0.043 Uiso 1 1 calc R
H18B H 0.6147 0.4715 0.4703 0.043 Uiso 1 1 calc R
C19 C 0.0777(3) 0.20883(17) 0.3761(2) 0.0186(8) Uani 1 1 d .
C20 C -0.0311(4) 0.45722(18) 0.2869(2) 0.0211(8) Uani 1 1 d .
C21 C 0.0532(4) 0.28537(17) 0.39120(18) 0.0180(8) Uani 1 1 d .
C22 C 0.0162(4) 0.33311(17) 0.33418(19) 0.0190(8) Uani 1 1 d .
H22 H -0.0007 0.3168 0.2869 0.023 Uiso 1 1 calc R
C23 C 0.0044(4) 0.40493(17) 0.34777(19) 0.0188(8) Uani 1 1 d .
C24 C 0.0291(4) 0.42867(18) 0.41819(19) 0.0228(9) Uani 1 1 d .
H24 H 0.0210 0.4769 0.4273 0.027 Uiso 1 1 calc R
C25 C 0.0660(4) 0.38087(18) 0.47575(19) 0.0235(9) Uani 1 1 d .
C26 C 0.0789(4) 0.30937(17) 0.46236(19) 0.0202(8) Uani 1 1 d .
H26 H 0.1045 0.2774 0.5005 0.024 Uiso 1 1 calc R
C27 C -0.2201(4) 0.11659(18) 0.2738(2) 0.0235(9) Uani 1 1 d .
C28 C -0.7354(4) 0.14572(18) 0.2130(2) 0.0211(8) Uani 1 1 d .
C29 C -0.3514(4) 0.15395(18) 0.2356(2) 0.0219(8) Uani 1 1 d .
C30 C -0.4774(4) 0.13524(18) 0.24645(19) 0.0202(8) Uani 1 1 d .
H30 H -0.4823 0.1031 0.2826 0.024 Uiso 1 1 calc R
C31 C -0.5972(4) 0.16474(17) 0.20296(19) 0.0185(8) Uani 1 1 d .
C32 C -0.5902(4) 0.21430(18) 0.1506(2) 0.0241(9) Uani 1 1 d .
H32 H -0.6708 0.2319 0.1202 0.029 Uiso 1 1 calc R
C33 C -0.4638(4) 0.23785(19) 0.1433(2) 0.0263(9) Uani 1 1 d .
C34 C -0.3450(4) 0.20596(19) 0.1846(2) 0.0266(9) Uani 1 1 d .
H34 H -0.2599 0.2195 0.1782 0.032 Uiso 1 1 calc R
O1W O 0.2150(3) 0.85780(13) 0.38149(15) 0.0399(8) Uani 1 1 d .
H3W H 0.1778 0.8807 0.3432 0.060 Uiso 1 1 d R
H4W H 0.1622 0.8236 0.3856 0.060 Uiso 1 1 d R
O2W O 0.0684(3) 0.74657(17) 0.40751(18) 0.0621(10) Uani 1 1 d .
H5W H 0.1153 0.7085 0.4176 0.093 Uiso 1 1 d R
H6W H -0.0120 0.7357 0.3830 0.093 Uiso 1 1 d R
O3W O 0.1912(4) 0.61019(17) 0.41742(16) 0.0650(10) Uani 1 1 d .
H7W H 0.1222 0.5903 0.4271 0.097 Uiso 1 1 d R
H8W H 0.1842 0.6056 0.3725 0.097 Uiso 1 1 d R

loop_
_atom_site_aniso_label
_atom_site_aniso_U_11
_atom_site_aniso_U_22
_atom_site_aniso_U_33
_atom_site_aniso_U_23
_atom_site_aniso_U_13
_atom_site_aniso_U_12
Cu1 0.0215(4) 0.0155(3) 0.0144(3) 0.0010(3) -0.0014(3) 0.0041(2)
Cu2 0.0268(3) 0.0144(2) 0.0237(3) -0.00245(19) -0.0060(2) 0.00703(19)
Cu3 0.0159(3) 0.0159(2) 0.0173(2) -0.00290(18) 0.00410(18) -0.00016(17)
O1 0.0231(16) 0.0139(12) 0.0296(15) -0.0015(11) -0.0040(12) 0.0030(10)
O2 0.0246(17) 0.0225(14) 0.0452(18) -0.0139(13) -0.0011(13) 0.0040(11)
O3 0.0340(17) 0.0162(13) 0.0218(14) 0.0030(11) -0.0017(12) 0.0083(11)
O4 0.0413(18) 0.0180(13) 0.0208(15) -0.0032(11) 0.0104(13) 0.0000(11)
O5 0.055(2) 0.0274(15) 0.0175(15) 0.0041(12) 0.0072(13) -0.0017(13)
O6 0.0356(17) 0.0187(13) 0.0256(15) 0.0064(11) 0.0129(13) 0.0051(11)
O7 0.079(2) 0.0222(15) 0.0159(15) -0.0033(12) 0.0076(15) 0.0095(14)
O8 0.0143(16) 0.0469(17) 0.0251(15) -0.0030(13) 0.0054(12) 0.0046(12)
O9 0.0241(17) 0.0559(19) 0.0281(16) 0.0142(14) 0.0084(13) 0.0146(13)
O10 0.0149(15) 0.0310(14) 0.0215(14) 0.0030(12) 0.0035(11) -0.0003(11)
O11 0.0155(15) 0.0366(15) 0.0244(15) -0.0013(12) -0.0013(12) 0.0023(12)
O12 0.0372(19) 0.0403(17) 0.0422(19) 0.0204(14) 0.0111(15) -0.0017(13)
N1 0.026(2) 0.0180(15) 0.0179(17) 0.0009(13) 0.0002(14) 0.0091(13)
N2 0.027(2) 0.0158(16) 0.0208(17) 0.0015(13) 0.0018(14) 0.0028(13)
N3 0.026(2) 0.0213(16) 0.0236(18) -0.0008(14) 0.0009(15) -0.0061(14)
N4 0.0238(19) 0.0227(16) 0.0158(16) 0.0006(13) -0.0010(14) -0.0060(13)
C1 0.019(2) 0.031(2) 0.023(2) 0.0043(17) 0.0028(17) 0.0107(17)
C2 0.024(2) 0.034(2) 0.021(2) 0.0053(17) 0.0054(17) 0.0041(17)
C3 0.026(2) 0.0240(19) 0.0104(18) 0.0023(15) 0.0011(16) 0.0015(16)
C4 0.027(2) 0.0189(19) 0.024(2) 0.0009(16) 0.0010(18) 0.0038(16)
C5 0.021(2) 0.038(2) 0.022(2) 0.0037(18) -0.0026(17) -0.0083(18)
C6 0.031(3) 0.038(2) 0.022(2) 0.0074(18) 0.0069(19) -0.0061(18)
C7 0.020(2) 0.0189(19) 0.0171(19) -0.0001(15) 0.0013(16) 0.0017(15)
C8 0.022(2) 0.026(2) 0.017(2) -0.0004(16) 0.0023(16) -0.0035(16)
C9 0.022(2) 0.0209(19) 0.0130(19) 0.0011(15) -0.0005(16) -0.0051(15)
C10 0.021(2) 0.0207(18) 0.0137(18) 0.0000(15) 0.0021(16) 0.0002(15)
C11 0.026(2) 0.0181(19) 0.019(2) -0.0006(15) 0.0050(17) -0.0023(15)
C12 0.035(3) 0.0193(19) 0.024(2) -0.0030(17) 0.0071(18) 0.0039(17)
C13 0.053(3) 0.021(2) 0.025(2) -0.0056(17) 0.016(2) 0.0046(19)
C14 0.039(3) 0.026(2) 0.020(2) -0.0001(17) 0.0106(19) 0.0008(18)
C15 0.029(2) 0.028(2) 0.020(2) 0.0010(17) -0.0001(17) -0.0020(17)
C16 0.028(2) 0.029(2) 0.021(2) -0.0005(17) -0.0016(18) -0.0112(17)
C17 0.025(2) 0.027(2) 0.020(2) 0.0018(17) 0.0038(17) -0.0015(16)
C18 0.055(3) 0.024(2) 0.023(2) -0.0072(18) 0.001(2) -0.004(2)
C19 0.013(2) 0.0147(17) 0.027(2) -0.0007(16) 0.0027(16) 0.0020(14)
C20 0.019(2) 0.020(2) 0.024(2) 0.0056(16) 0.0055(17) 0.0007(15)
C21 0.020(2) 0.0178(18) 0.0156(19) 0.0012(15) 0.0024(16) 0.0028(15)
C22 0.025(2) 0.0178(18) 0.0146(19) -0.0002(15) 0.0046(16) 0.0037(15)
C23 0.021(2) 0.0160(18) 0.0186(19) 0.0037(15) 0.0040(16) 0.0034(14)
C24 0.036(2) 0.0131(17) 0.020(2) 0.0002(15) 0.0081(17) 0.0057(16)
C25 0.034(2) 0.0192(19) 0.017(2) 0.0002(16) 0.0057(17) 0.0070(16)
C26 0.027(2) 0.0154(18) 0.018(2) 0.0038(15) 0.0057(16) 0.0053(15)
C27 0.020(2) 0.022(2) 0.028(2) -0.0043(17) 0.0057(18) -0.0029(16)
C28 0.020(2) 0.0195(19) 0.022(2) -0.0133(17) 0.0027(17) -0.0008(15)
C29 0.015(2) 0.0243(19) 0.026(2) -0.0026(17) 0.0051(17) 0.0040(15)
C30 0.017(2) 0.0209(19) 0.022(2) -0.0011(16) 0.0044(16) 0.0016(15)
C31 0.014(2) 0.0195(19) 0.021(2) -0.0019(16) 0.0031(16) 0.0000(14)
C32 0.019(2) 0.029(2) 0.023(2) 0.0003(17) 0.0016(17) 0.0039(16)
C33 0.030(3) 0.026(2) 0.024(2) 0.0052(17) 0.0097(18) 0.0019(17)
C34 0.020(2) 0.031(2) 0.032(2) 0.0008(18) 0.0118(18) -0.0050(17)
O1W 0.0392(19) 0.0293(16) 0.0444(19) 0.0022(14) -0.0015(15) -0.0011(13)
O2W 0.056(2) 0.062(2) 0.066(2) -0.0046(19) 0.0117(19) -0.0225(18)
O3W 0.078(3) 0.083(3) 0.0279(19) -0.0009(17) 0.0025(18) -0.018(2)

loop_
_atom_type_symbol
_atom_type_description
_atom_type_scat_dispersion_real
_atom_type_scat_dispersion_imag
_atom_type_scat_source
C C 0.0033 0.0016 'International Tables Vol C Tables 4.2.6.8 and 6.1.1.4'
H H 0.0000 0.0000 'International Tables Vol C Tables 4.2.6.8 and 6.1.1.4'
N N 0.0061 0.0033 'International Tables Vol C Tables 4.2.6.8 and 6.1.1.4'
O O 0.0106 0.0060 'International Tables Vol C Tables 4.2.6.8 and 6.1.1.4'
Cu Cu 0.3201 1.2651 'International Tables Vol C Tables 4.2.6.8 and 6.1.1.4'

loop_
_geom_angle_atom_site_label_1
_geom_angle_atom_site_label_2
_geom_angle_atom_site_label_3
_geom_angle
_geom_angle_site_symmetry_1
_geom_angle_site_symmetry_3
O1 Cu1 O1 180.0 . 3_656
O1 Cu1 N1 84.39(11) . .
O1 Cu1 N1 95.61(11) 3_656 .
O1 Cu1 N1 95.61(11) . 3_656
O1 Cu1 N1 84.39(11) 3_656 3_656
N1 Cu1 N1 180.00(6) . 3_656
O1 Cu1 N4 86.86(10) . 4_566
O1 Cu1 N4 93.14(10) 3_656 4_566
N1 Cu1 N4 89.27(11) . 4_566
N1 Cu1 N4 90.73(11) 3_656 4_566
O1 Cu1 N4 93.14(10) . 2_645
O1 Cu1 N4 86.86(10) 3_656 2_645
N1 Cu1 N4 90.73(11) . 2_645
N1 Cu1 N4 89.27(11) 3_656 2_645
N4 Cu1 N4 180.00(9) 4_566 2_645
O1 Cu2 O3 176.97(11) . .
O1 Cu2 O2 93.04(10) . .
O3 Cu2 O2 89.83(10) . .
O1 Cu2 N2 86.03(10) . .
O3 Cu2 N2 90.99(11) . .
O2 Cu2 N2 151.91(12) . .
O1 Cu2 N3 91.34(10) . 4_566
O3 Cu2 N3 88.24(10) . 4_566
O2 Cu2 N3 116.24(12) . 4_566
N2 Cu2 N3 91.85(11) . 4_566
O8 Cu3 O6 88.25(11) . 2_545
O8 Cu3 O4 88.18(11) . .
O6 Cu3 O4 172.16(11) 2_545 .
O8 Cu3 O10 168.81(11) . 1_655
O6 Cu3 O10 91.23(10) 2_545 1_655
O4 Cu3 O10 90.91(10) . 1_655
O8 Cu3 O11 111.55(10) . 1_655
O6 Cu3 O11 85.88(9) 2_545 1_655
O4 Cu3 O11 88.94(9) . 1_655
O10 Cu3 O11 57.27(9) 1_655 1_655
O8 Cu3 O2 87.39(10) . .
O6 Cu3 O2 97.91(9) 2_545 .
O4 Cu3 O2 88.90(9) . .
O10 Cu3 O2 103.75(9) 1_655 .
O11 Cu3 O2 160.85(8) 1_655 .
Cu2 O1 Cu1 114.80(12) . .
Cu2 O1 H1H 113.8 . .
Cu1 O1 H1H 118.4 . .
Cu2 O2 Cu3 88.44(10) . .
Cu2 O2 H1W 129.0 . .
Cu3 O2 H1W 97.7 . .
Cu2 O2 H2W 119.7 . .
Cu3 O2 H2W 102.0 . .
H1W O2 H2W 108.4 . .
C19 O3 Cu2 124.3(2) . .
C19 O4 Cu3 135.8(2) . .
C20 O6 Cu3 125.6(2) . 2
C25 O7 H1O 112.2 . .
C27 O8 Cu3 131.1(3) . .
C28 O10 Cu3 103.3(2) . 1_455
C33 O12 H2O 110.0 . .
C1 N1 N2 118.8(3) . .
C1 N1 Cu1 125.4(2) . .
N2 N1 Cu1 115.6(2) . .
C4 N2 N1 119.0(3) . .
C4 N2 Cu2 126.0(3) . .
N1 N2 Cu2 114.9(2) . .
C5 N3 N4 118.1(3) . .
C5 N3 Cu2 130.1(3) . 4_565
N4 N3 Cu2 110.9(2) . 4_565
C8 N4 N3 120.7(3) . .
C8 N4 Cu1 122.9(2) . 2_655
N3 N4 Cu1 116.4(2) . 2_655
N1 C1 C2 124.3(3) . .
N1 C1 H1 117.8 . .
C2 C1 H1 117.8 . .
C3 C2 C1 117.8(4) . .
C3 C2 H2 121.1 . .
C1 C2 H2 121.1 . .
C2 C3 C4 114.6(3) . .
C2 C3 C9 124.6(3) . .
C4 C3 C9 120.8(3) . .
N2 C4 C3 125.4(3) . .
N2 C4 H4 117.3 . .
C3 C4 H4 117.3 . .
N3 C5 C6 123.5(4) . .
N3 C5 H5 118.3 . .
C6 C5 H5 118.3 . .
C7 C6 C5 119.0(4) . .
C7 C6 H6 120.5 . .
C5 C6 H6 120.5 . .
C6 C7 C8 114.5(3) . .
C6 C7 C11 123.5(3) . .
C8 C7 C11 122.0(3) . .
N4 C8 C7 124.2(3) . .
N4 C8 H8 117.9 . .
C7 C8 H8 117.9 . .
C3 C9 C15 112.4(3) . .
C3 C9 C10 109.4(3) . .
C15 C9 C10 108.9(3) . .
C3 C9 C14 109.5(3) . .
C15 C9 C14 108.3(3) . .
C10 C9 C14 108.3(3) . .
C9 C10 C11 111.1(3) . .
C9 C10 H10A 109.4 . .
C11 C10 H10A 109.4 . .
C9 C10 H10B 109.4 . .
C11 C10 H10B 109.4 . .
H10A C10 H10B 108.0 . .
C7 C11 C17 112.5(3) . .
C7 C11 C12 109.1(3) . .
C17 C11 C12 108.6(3) . .
C7 C11 C10 110.3(3) . .
C17 C11 C10 108.3(3) . .
C12 C11 C10 108.0(3) . .
C13 C12 C11 110.5(3) . .
C13 C12 H12A 109.6 . .
C11 C12 H12A 109.6 . .
C13 C12 H12B 109.6 . .
C11 C12 H12B 109.6 . .
H12A C12 H12B 108.1 . .
C12 C13 C18 110.0(3) . .
C12 C13 C14 110.1(3) . .
C18 C13 C14 109.2(3) . .
C12 C13 H13 109.2 . .
C18 C13 H13 109.2 . .
C14 C13 H13 109.2 . .
C13 C14 C9 109.6(3) . .
C13 C14 H14A 109.8 . .
C9 C14 H14A 109.8 . .
C13 C14 H14B 109.8 . .
C9 C14 H14B 109.8 . .
H14A C14 H14B 108.2 . .
C9 C15 C16 110.4(3) . .
C9 C15 H15A 109.6 . .
C16 C15 H15A 109.6 . .
C9 C15 H15B 109.6 . .
C16 C15 H15B 109.6 . .
H15A C15 H15B 108.1 . .
C18 C16 C17 110.5(3) . .
C18 C16 C15 110.1(3) . .
C17 C16 C15 109.3(3) . .
C18 C16 H16 109.0 . .
C17 C16 H16 109.0 . .
C15 C16 H16 109.0 . .
C16 C17 C11 110.3(3) . .
C16 C17 H17A 109.6 . .
C11 C17 H17A 109.6 . .
C16 C17 H17B 109.6 . .
C11 C17 H17B 109.6 . .
H17A C17 H17B 108.1 . .
C16 C18 C13 109.0(3) . .
C16 C18 H18A 109.9 . .
C13 C18 H18A 109.9 . .
C16 C18 H18B 109.9 . .
C13 C18 H18B 109.9 . .
H18A C18 H18B 108.3 . .
O4 C19 O3 126.1(3) . .
O4 C19 C21 117.3(3) . .
O3 C19 C21 116.5(3) . .
O5 C20 O6 124.7(3) . .
O5 C20 C23 119.2(3) . .
O6 C20 C23 116.1(3) . .
C22 C21 C26 120.4(3) . .
C22 C21 C19 119.4(3) . .
C26 C21 C19 120.0(3) . .
C23 C22 C21 120.0(3) . .
C23 C22 H22 120.0 . .
C21 C22 H22 120.0 . .
C24 C23 C22 119.7(3) . .
C24 C23 C20 119.8(3) . .
C22 C23 C20 120.5(3) . .
C23 C24 C25 120.6(3) . .
C23 C24 H24 119.7 . .
C25 C24 H24 119.7 . .
O7 C25 C26 123.9(3) . .
O7 C25 C24 116.2(3) . .
C26 C25 C24 119.8(3) . .
C25 C26 C21 119.5(3) . .
C25 C26 H26 120.2 . .
C21 C26 H26 120.2 . .
O9 C27 O8 125.5(4) . .
O9 C27 C29 120.7(3) . .
O8 C27 C29 113.8(3) . .
O11 C28 O10 122.2(3) . .
O11 C28 C31 119.0(3) . .
O10 C28 C31 118.7(3) . .
C30 C29 C34 119.5(3) . .
C30 C29 C27 122.1(3) . .
C34 C29 C27 118.3(3) . .
C29 C30 C31 119.6(3) . .
C29 C30 H30 120.2 . .
C31 C30 H30 120.2 . .
C32 C31 C30 120.4(3) . .
C32 C31 C28 118.4(3) . .
C30 C31 C28 121.2(3) . .
C31 C32 C33 120.4(3) . .
C31 C32 H32 119.8 . .
C33 C32 H32 119.8 . .
O12 C33 C32 118.2(3) . .
O12 C33 C34 123.0(3) . .
C32 C33 C34 118.8(3) . .
C33 C34 C29 121.0(3) . .
C33 C34 H34 119.5 . .
C29 C34 H34 119.5 . .
H3W O1W H4W 108.4 . .
H5W O2W H6W 108.5 . .
H7W O3W H8W 108.5 . .

loop_
_geom_bond_atom_site_label_1
_geom_bond_atom_site_label_2
_geom_bond_distance
_geom_bond_site_symmetry_2
Cu1 O1 1.901(2) .
Cu1 O1 1.901(2) 3_656
Cu1 N1 2.138(3) .
Cu1 N1 2.138(3) 3_656
Cu1 N4 2.344(3) 4_566
Cu1 N4 2.344(3) 2_645
Cu2 O1 1.882(2) .
Cu2 O3 1.933(2) .
Cu2 O2 2.000(3) .
Cu2 N2 2.154(3) .
Cu2 N3 2.230(3) 4_566
Cu3 O8 1.915(2) .
Cu3 O6 1.927(2) 2_545
Cu3 O4 1.949(2) .
Cu3 O10 1.964(2) 1_655
Cu3 O11 2.541(3) 1_655
Cu3 O2 2.667(3) .
O1 H1H 0.8500 .
O2 H1W 0.8500 .
O2 H2W 0.8500 .
O3 C19 1.270(4) .
O4 C19 1.249(4) .
O5 C20 1.251(4) .
O6 C20 1.266(4) .
O6 Cu3 1.927(2) 2
O7 C25 1.364(4) .
O7 H1O 0.8499 .
O8 C27 1.270(4) .
O9 C27 1.235(4) .
O10 C28 1.273(4) .
O10 Cu3 1.964(2) 1_455
O11 C28 1.259(4) .
O12 C33 1.361(4) .
O12 H2O 0.8500 .
N1 C1 1.317(4) .
N1 N2 1.337(4) .
N2 C4 1.326(4) .
N3 C5 1.328(5) .
N3 N4 1.334(4) .
N3 Cu2 2.230(3) 4_565
N4 C8 1.321(4) .
N4 Cu1 2.344(3) 2_655
C1 C2 1.398(5) .
C1 H1 0.9300 .
C2 C3 1.377(5) .
C2 H2 0.9300 .
C3 C4 1.403(5) .
C3 C9 1.518(5) .
C4 H4 0.9300 .
C5 C6 1.389(5) .
C5 H5 0.9300 .
C6 C7 1.377(5) .
C6 H6 0.9300 .
C7 C8 1.406(5) .
C7 C11 1.515(5) .
C8 H8 0.9300 .
C9 C15 1.531(5) .
C9 C10 1.544(4) .
C9 C14 1.564(5) .
C10 C11 1.558(4) .
C10 H10A 0.9700 .
C10 H10B 0.9700 .
C11 C17 1.544(5) .
C11 C12 1.549(5) .
C12 C13 1.517(5) .
C12 H12A 0.9700 .
C12 H12B 0.9700 .
C13 C18 1.537(6) .
C13 C14 1.540(5) .
C13 H13 0.9800 .
C14 H14A 0.9700 .
C14 H14B 0.9700 .
C15 C16 1.536(5) .
C15 H15A 0.9700 .
C15 H15B 0.9700 .
C16 C18 1.511(6) .
C16 C17 1.521(5) .
C16 H16 0.9800 .
C17 H17A 0.9700 .
C17 H17B 0.9700 .
C18 H18A 0.9700 .
C18 H18B 0.9700 .
C19 C21 1.499(4) .
C20 C23 1.497(5) .
C21 C22 1.389(4) .
C21 C26 1.397(5) .
C22 C23 1.385(4) .
C22 H22 0.9300 .
C23 C24 1.383(5) .
C24 C25 1.397(5) .
C24 H24 0.9300 .
C25 C26 1.380(4) .
C26 H26 0.9300 .
C27 C29 1.509(5) .
C28 C31 1.495(5) .
C29 C30 1.381(5) .
C29 C34 1.395(5) .
C30 C31 1.392(5) .
C30 H30 0.9300 .
C31 C32 1.384(5) .
C32 C33 1.387(5) .
C32 H32 0.9300 .
C33 C34 1.389(5) .
C34 H34 0.9300 .
O1W H3W 0.8500 .
O1W H4W 0.8500 .
O2W H5W 0.8502 .
O2W H6W 0.8500 .
O3W H7W 0.8500 .
O3W H8W 0.8500 .

loop_
_geom_torsion_atom_site_label_1
_geom_torsion_atom_site_label_2
_geom_torsion_atom_site_label_3
_geom_torsion_atom_site_label_4
_geom_torsion
_geom_torsion_site_symmetry_1
_geom_torsion_site_symmetry_4
O2 Cu2 O1 Cu1 -162.29(14) . .
N2 Cu2 O1 Cu1 45.84(14) . .
N3 Cu2 O1 Cu1 -45.92(15) 4_566 .
N1 Cu1 O1 Cu2 -49.24(14) . .
N1 Cu1 O1 Cu2 130.76(14) 3_656 .
N4 Cu1 O1 Cu2 40.34(14) 4_566 .
N4 Cu1 O1 Cu2 -139.66(14) 2_645 .
O1 Cu2 O2 Cu3 -105.02(9) . .
O3 Cu2 O2 Cu3 74.04(9) . .
N2 Cu2 O2 Cu3 -17.7(2) . .
N3 Cu2 O2 Cu3 161.99(9) 4_566 .
O8 Cu3 O2 Cu2 -144.59(11) . .
O6 Cu3 O2 Cu2 127.54(10) 2_545 .
O4 Cu3 O2 Cu2 -56.36(10) . .
O10 Cu3 O2 Cu2 34.31(11) 1_655 .
O11 Cu3 O2 Cu2 27.2(3) 1_655 .
O2 Cu2 O3 C19 -76.5(3) . .
N2 Cu2 O3 C19 75.4(3) . .
N3 Cu2 O3 C19 167.2(3) 4_566 .
O8 Cu3 O4 C19 98.1(4) . .
O10 Cu3 O4 C19 -93.1(3) 1_655 .
O11 Cu3 O4 C19 -150.3(3) 1_655 .
O2 Cu3 O4 C19 10.7(3) . .
O6 Cu3 O8 C27 135.6(3) 2_545 .
O4 Cu3 O8 C27 -51.4(3) . .
O10 Cu3 O8 C27 -136.9(5) 1_655 .
O11 Cu3 O8 C27 -139.5(3) 1_655 .
O2 Cu3 O8 C27 37.6(3) . .
O1 Cu1 N1 C1 -151.4(3) . .
O1 Cu1 N1 C1 28.6(3) 3_656 .
N4 Cu1 N1 C1 121.7(3) 4_566 .
N4 Cu1 N1 C1 -58.3(3) 2_645 .
O1 Cu1 N1 N2 33.2(2) . .
O1 Cu1 N1 N2 -146.8(2) 3_656 .
N4 Cu1 N1 N2 -53.7(2) 4_566 .
N4 Cu1 N1 N2 126.3(2) 2_645 .
C1 N1 N2 C4 -2.3(5) . .
Cu1 N1 N2 C4 173.4(3) . .
C1 N1 N2 Cu2 174.7(3) . .
Cu1 N1 N2 Cu2 -9.6(3) . .
O1 Cu2 N2 C4 157.6(3) . .
O3 Cu2 N2 C4 -22.9(3) . .
O2 Cu2 N2 C4 68.6(4) . .
N3 Cu2 N2 C4 -111.1(3) 4_566 .
O1 Cu2 N2 N1 -19.1(2) . .
O3 Cu2 N2 N1 160.3(2) . .
O2 Cu2 N2 N1 -108.2(3) . .
N3 Cu2 N2 N1 72.1(2) 4_566 .
C5 N3 N4 C8 1.0(5) . .
Cu2 N3 N4 C8 -169.4(3) 4_565 .
C5 N3 N4 Cu1 179.4(3) . 2_655
Cu2 N3 N4 Cu1 8.9(3) 4_565 2_655
N2 N1 C1 C2 3.1(5) . .
Cu1 N1 C1 C2 -172.2(3) . .
N1 C1 C2 C3 -0.8(6) . .
C1 C2 C3 C4 -2.0(5) . .
C1 C2 C3 C9 178.5(3) . .
N1 N2 C4 C3 -0.6(5) . .
Cu2 N2 C4 C3 -177.3(3) . .
C2 C3 C4 N2 2.8(5) . .
C9 C3 C4 N2 -177.7(3) . .
N4 N3 C5 C6 0.0(6) . .
Cu2 N3 C5 C6 168.3(3) 4_565 .
N3 C5 C6 C7 -1.6(6) . .
C5 C6 C7 C8 2.1(5) . .
C5 C6 C7 C11 -179.2(3) . .
N3 N4 C8 C7 -0.4(5) . .
Cu1 N4 C8 C7 -178.7(3) 2_655 .
C6 C7 C8 N4 -1.2(5) . .
C11 C7 C8 N4 -179.9(3) . .
C2 C3 C9 C15 -11.5(5) . .
C4 C3 C9 C15 169.0(3) . .
C2 C3 C9 C10 109.6(4) . .
C4 C3 C9 C10 -69.9(4) . .
C2 C3 C9 C14 -131.8(4) . .
C4 C3 C9 C14 48.7(4) . .
C3 C9 C10 C11 178.7(3) . .
C15 C9 C10 C11 -58.1(4) . .
C14 C9 C10 C11 59.5(4) . .
C6 C7 C11 C17 178.3(3) . .
C8 C7 C11 C17 -3.1(5) . .
C6 C7 C11 C12 -61.2(4) . .
C8 C7 C11 C12 117.4(4) . .
C6 C7 C11 C10 57.2(5) . .
C8 C7 C11 C10 -124.1(4) . .
C9 C10 C11 C7 -178.5(3) . .
C9 C10 C11 C17 58.0(4) . .
C9 C10 C11 C12 -59.4(4) . .
C7 C11 C12 C13 179.3(3) . .
C17 C11 C12 C13 -57.8(4) . .
C10 C11 C12 C13 59.4(4) . .
C11 C12 C13 C18 59.3(4) . .
C11 C12 C13 C14 -61.0(4) . .
C12 C13 C14 C9 60.3(4) . .
C18 C13 C14 C9 -60.6(4) . .
C3 C9 C14 C13 -178.1(3) . .
C15 C9 C14 C13 59.1(4) . .
C10 C9 C14 C13 -58.8(4) . .
C3 C9 C15 C16 -179.6(3) . .
C10 C9 C15 C16 59.0(4) . .
C14 C9 C15 C16 -58.6(4) . .
C9 C15 C16 C18 60.5(4) . .
C9 C15 C16 C17 -61.0(4) . .
C18 C16 C17 C11 -60.2(4) . .
C15 C16 C17 C11 61.2(4) . .
C7 C11 C17 C16 178.5(3) . .
C12 C11 C17 C16 57.7(4) . .
C10 C11 C17 C16 -59.3(4) . .
C17 C16 C18 C13 60.1(4) . .
C15 C16 C18 C13 -60.7(4) . .
C12 C13 C18 C16 -59.8(4) . .
C14 C13 C18 C16 61.1(4) . .
Cu3 O4 C19 O3 13.0(6) . .
Cu3 O4 C19 C21 -171.0(2) . .
Cu2 O3 C19 O4 19.8(5) . .
Cu2 O3 C19 C21 -156.2(2) . .
Cu3 O6 C20 O5 -7.9(5) 2 .
Cu3 O6 C20 C23 169.6(2) 2 .
O4 C19 C21 C22 0.4(5) . .
O3 C19 C21 C22 176.7(3) . .
O4 C19 C21 C26 -174.3(3) . .
O3 C19 C21 C26 2.1(5) . .
C26 C21 C22 C23 -0.1(5) . .
C19 C21 C22 C23 -174.7(3) . .
C21 C22 C23 C24 -0.3(5) . .
C21 C22 C23 C20 178.1(3) . .
O5 C20 C23 C24 174.1(4) . .
O6 C20 C23 C24 -3.6(5) . .
O5 C20 C23 C22 -4.3(5) . .
O6 C20 C23 C22 178.0(3) . .
C22 C23 C24 C25 0.1(6) . .
C20 C23 C24 C25 -178.3(3) . .
C23 C24 C25 O7 -179.9(3) . .
C23 C24 C25 C26 0.4(6) . .
O7 C25 C26 C21 179.6(4) . .
C24 C25 C26 C21 -0.8(6) . .
C22 C21 C26 C25 0.6(5) . .
C19 C21 C26 C25 175.2(3) . .
Cu3 O8 C27 O9 -30.3(6) . .
Cu3 O8 C27 C29 150.1(2) . .
Cu3 O10 C28 O11 -1.5(4) 1_455 .
Cu3 O10 C28 C31 177.4(2) 1_455 .
O9 C27 C29 C30 -37.9(5) . .
O8 C27 C29 C30 141.7(4) . .
O9 C27 C29 C34 146.0(4) . .
O8 C27 C29 C34 -34.3(5) . .
C34 C29 C30 C31 4.6(5) . .
C27 C29 C30 C31 -171.5(3) . .
C29 C30 C31 C32 -2.1(5) . .
C29 C30 C31 C28 179.9(3) . .
O11 C28 C31 C32 9.6(5) . .
O10 C28 C31 C32 -169.4(3) . .
O11 C28 C31 C30 -172.4(3) . .
O10 C28 C31 C30 8.6(5) . .
C30 C31 C32 C33 -3.3(5) . .
C28 C31 C32 C33 174.8(3) . .
C31 C32 C33 O12 -175.1(3) . .
C31 C32 C33 C34 6.1(6) . .
O12 C33 C34 C29 177.7(3) . .
C32 C33 C34 C29 -3.6(6) . .
C30 C29 C34 C33 -1.7(6) . .
C27 C29 C34 C33 174.4(3) . .
